data_7154330
loop_
_publ_author_name
'Zhu, Jiayi'
'Chen, Yu'
'Lin, Feng'
'Wang, Baoshuang'
'Chen, Zhengwang'
'Liu, Liangxian'

_publ_section_title
;
 NiSO4-catalyzed C-H activation/C-S cross-coupling of 1,2,3-triazole
 N-oxides with thiols.
;
_journal_issue 12
_journal_name_full 'Organic &amp; biomolecular chemistry'
_journal_page_first 3711
_journal_page_last 3720
_journal_paper_doi 10.1039/c4ob02586e
_journal_volume 13
_journal_year 2015
_chemical_formula_moiety 'C17 H14 F3 N3 S'
_chemical_formula_sum 'C17 H14 F3 N3 S'
_chemical_formula_weight 349.37
_chemical_melting_point ?
_chemical_name_systematic
;
 ?
;
_space_group_IT_number 61
_symmetry_cell_setting orthorhombic
_symmetry_space_group_name_Hall '-P 2ac 2ab'
_symmetry_space_group_name_H-M 'P b c a'
_atom_sites_solution_hydrogens geom
_atom_sites_solution_primary direct
_atom_sites_solution_secondary difmap
_audit_creation_method SHELXL-97
_audit_update_record
;
2014-06-30 deposited with the CCDC.
2015-02-03 downloaded from the CCDC.
;
_cell_angle_alpha 90.000(5)
_cell_angle_beta 90.000(5)
_cell_angle_gamma 90.000(5)
_cell_formula_units_Z 8
_cell_length_a 14.222(5)
_cell_length_b 8.925(5)
_cell_length_c 25.350(5)
_cell_measurement_temperature 293(2)
_cell_volume 3218(2)
_computing_structure_refinement 'SHELXL-97 (Sheldrick, 1997)'
_computing_structure_solution 'SHELXL-97 (Sheldrick, 1990)'
_diffrn_ambient_temperature 293(2)
_diffrn_measured_fraction_theta_full 1.000
_diffrn_measured_fraction_theta_max 1.000
_diffrn_radiation_monochromator graphite
_diffrn_radiation_source 'fine-focus sealed tube'
_diffrn_radiation_type MoK\a
_diffrn_radiation_wavelength 0.71069
_diffrn_reflns_av_R_equivalents 0.0284
_diffrn_reflns_av_sigmaI/netI 0.0236
_diffrn_reflns_limit_h_max 18
_diffrn_reflns_limit_h_min -17
_diffrn_reflns_limit_k_max 11
_diffrn_reflns_limit_k_min -11
_diffrn_reflns_limit_l_max 31
_diffrn_reflns_limit_l_min -32
_diffrn_reflns_number 19138
_diffrn_reflns_theta_full 25.00
_diffrn_reflns_theta_max 27.48
_diffrn_reflns_theta_min 1.61
_exptl_absorpt_coefficient_mu 0.236
_exptl_absorpt_correction_T_max 1.0000
_exptl_absorpt_correction_T_min 0.2000
_exptl_absorpt_correction_type empirical
_exptl_absorpt_process_details 'SADABS-2008/1 (Bruker,2008)'
_exptl_crystal_colour colorless
_exptl_crystal_density_diffrn 1.442
_exptl_crystal_density_method 'not measured'
_exptl_crystal_description block
_exptl_crystal_F_000 1440
_exptl_crystal_size_max 0.2
_exptl_crystal_size_mid 0.2
_exptl_crystal_size_min 0.2
_refine_diff_density_max 0.282
_refine_diff_density_min -0.335
_refine_diff_density_rms 0.042
_refine_ls_extinction_method none
_refine_ls_goodness_of_fit_ref 1.055
_refine_ls_hydrogen_treatment mixed
_refine_ls_matrix_type full
_refine_ls_number_parameters 217
_refine_ls_number_reflns 3696
_refine_ls_number_restraints 0
_refine_ls_restrained_S_all 1.055
_refine_ls_R_factor_all 0.0677
_refine_ls_R_factor_gt 0.0444
_refine_ls_shift/su_max 0.000
_refine_ls_shift/su_mean 0.000
_refine_ls_structure_factor_coef Fsqd
_refine_ls_weighting_details 'calc w=1/[\s^2^(Fo^2^)+(0.0622P)^2^+0.9923P] where P=(Fo^2^+2Fc^2^)/3'
_refine_ls_weighting_scheme calc
_refine_ls_wR_factor_gt 0.1188
_refine_ls_wR_factor_ref 0.1327
_reflns_number_gt 2618
_reflns_number_total 3696
_reflns_threshold_expression >2sigma(I)
_cod_data_source_file c4ob02586e2.cif
_cod_data_source_block bb
_cod_depositor_comments
;
The following automatic conversions were performed:

'_chemical_melting_point' value 'not measured' was changed to '?' -
the value is undefined or not given.

'_exptl_absorpt_correction_type' value 'Empirical' changed to
'empirical' according to
/usr/data/users/saulius/crontab/automatic-downloads/rss-feeds/RSC/lib/dictionaries/cif_core.dic
dictionary named 'cif_core.dic' version 2.4.2 from 2011-04-26.

Automatic conversion script
Id: cif_fix_values 3008 2015-01-20 13:52:24Z robertas 

 Adding full bibliography for 7154330.cif.
;
_cod_original_sg_symbol_H-M P_b_c_a
_cod_database_code 7154330

loop_
_symmetry_equiv_pos_as_xyz
'x, y, z'
'-x+1/2, -y, z+1/2'
'x+1/2, -y+1/2, -z'
'-x, y+1/2, -z+1/2'
'-x, -y, -z'
'x-1/2, y, -z-1/2'
'-x-1/2, y-1/2, z'
'x, -y-1/2, z-1/2'

loop_
_atom_site_label
_atom_site_type_symbol
_atom_site_fract_x
_atom_site_fract_y
_atom_site_fract_z
_atom_site_U_iso_or_equiv
_atom_site_adp_type
_atom_site_occupancy
_atom_site_symmetry_multiplicity
_atom_site_calc_flag
_atom_site_refinement_flags
C1 C 0.33051(15) 0.5557(2) 0.16317(8) 0.0489(5) Uani 1 1 d .
C2 C 0.32596(14) 0.4495(2) 0.20853(8) 0.0424(5) Uani 1 1 d .
C3 C 0.24191(14) 0.4206(2) 0.23385(8) 0.0450(5) Uani 1 1 d .
H3 H 0.1873 0.4683 0.2227 0.054 Uiso 1 1 calc R
C4 C 0.23847(14) 0.3211(2) 0.27561(8) 0.0441(5) Uani 1 1 d .
H4 H 0.1818 0.3011 0.2925 0.053 Uiso 1 1 calc R
C5 C 0.32024(13) 0.2517(2) 0.29194(8) 0.0390(4) Uani 1 1 d .
C6 C 0.40502(14) 0.2790(2) 0.26690(9) 0.0497(5) Uani 1 1 d .
H6 H 0.4596 0.2312 0.2781 0.060 Uiso 1 1 calc R
C7 C 0.40740(15) 0.3786(2) 0.22494(9) 0.0521(5) Uani 1 1 d .
H7 H 0.4639 0.3978 0.2078 0.063 Uiso 1 1 calc R
C8 C 0.35686(15) -0.0125(2) 0.38943(9) 0.0504(5) Uani 1 1 d .
H8 H 0.3913 -0.0807 0.4093 0.060 Uiso 1 1 calc R
C9 C 0.26181(14) 0.0204(2) 0.39657(8) 0.0422(5) Uani 1 1 d .
C10 C 0.10107(13) 0.0779(2) 0.45446(8) 0.0388(4) Uani 1 1 d .
C11 C 0.02257(14) 0.0951(2) 0.42162(8) 0.0444(5) Uani 1 1 d .
C12 C -0.04352(15) 0.2022(2) 0.43548(10) 0.0523(5) Uani 1 1 d .
H12 H -0.0961 0.2158 0.4142 0.063 Uiso 1 1 calc R
C13 C -0.03334(15) 0.2885(2) 0.47974(10) 0.0550(6) Uani 1 1 d .
H13 H -0.0787 0.3596 0.4883 0.066 Uiso 1 1 calc R
C14 C 0.04380(16) 0.2700(2) 0.51143(9) 0.0524(5) Uani 1 1 d .
H14 H 0.0503 0.3295 0.5413 0.063 Uiso 1 1 calc R
C15 C 0.11232(14) 0.1646(2) 0.49999(8) 0.0440(5) Uani 1 1 d .
C16 C 0.00889(19) 0.0036(3) 0.37274(10) 0.0724(7) Uani 1 1 d .
H16A H 0.0604 -0.0651 0.3689 0.109 Uiso 1 1 calc R
H16B H 0.0064 0.0686 0.3426 0.109 Uiso 1 1 calc R
H16C H -0.0489 -0.0515 0.3754 0.109 Uiso 1 1 calc R
C17 C 0.19520(17) 0.1471(3) 0.53627(11) 0.0681(7) Uani 1 1 d .
H17A H 0.1897 0.2165 0.5650 0.102 Uiso 1 1 calc R
H17B H 0.2521 0.1668 0.5171 0.102 Uiso 1 1 calc R
H17C H 0.1967 0.0466 0.5498 0.102 Uiso 1 1 calc R
N1 N 0.31666(10) 0.14926(18) 0.33475(6) 0.0404(4) Uani 1 1 d .
N2 N 0.39044(11) 0.0684(2) 0.34997(7) 0.0504(4) Uani 1 1 d .
N3 N 0.23664(11) 0.12357(18) 0.36142(7) 0.0431(4) Uani 1 1 d .
F1 F 0.24657(10) 0.61164(19) 0.14998(6) 0.0772(5) Uani 1 1 d .
F2 F 0.36614(15) 0.49453(18) 0.12017(6) 0.0945(6) Uani 1 1 d .
F3 F 0.38376(10) 0.67521(14) 0.17307(6) 0.0676(4) Uani 1 1 d .
S1 S 0.18450(4) -0.06673(6) 0.44086(3) 0.0576(2) Uani 1 1 d .

loop_
_atom_site_aniso_label
_atom_site_aniso_U_11
_atom_site_aniso_U_22
_atom_site_aniso_U_33
_atom_site_aniso_U_23
_atom_site_aniso_U_13
_atom_site_aniso_U_12
C1 0.0566(13) 0.0464(11) 0.0438(12) -0.0012(9) 0.0016(10) -0.0015(10)
C2 0.0494(12) 0.0397(10) 0.0382(11) -0.0040(8) -0.0018(9) -0.0034(8)
C3 0.0451(11) 0.0442(10) 0.0457(11) -0.0003(9) -0.0003(9) 0.0044(9)
C4 0.0388(10) 0.0462(11) 0.0474(12) 0.0003(9) 0.0048(9) 0.0011(8)
C5 0.0412(10) 0.0378(9) 0.0381(10) -0.0013(8) 0.0001(8) -0.0017(8)
C6 0.0371(10) 0.0581(12) 0.0538(13) 0.0096(10) 0.0003(9) 0.0028(9)
C7 0.0396(11) 0.0639(13) 0.0528(13) 0.0081(11) 0.0056(10) -0.0054(10)
C8 0.0437(11) 0.0556(12) 0.0520(13) 0.0097(10) 0.0012(10) 0.0092(10)
C9 0.0449(11) 0.0398(10) 0.0418(11) 0.0008(8) 0.0052(9) 0.0057(8)
C10 0.0380(10) 0.0357(9) 0.0427(11) 0.0078(8) 0.0081(8) 0.0012(8)
C11 0.0456(11) 0.0424(10) 0.0453(11) 0.0045(9) 0.0005(9) -0.0064(9)
C12 0.0387(11) 0.0508(12) 0.0675(15) 0.0121(11) -0.0059(10) -0.0006(9)
C13 0.0459(12) 0.0424(11) 0.0766(16) 0.0018(11) 0.0120(11) 0.0034(9)
C14 0.0601(13) 0.0456(11) 0.0515(13) -0.0085(10) 0.0108(11) -0.0059(10)
C15 0.0421(10) 0.0465(11) 0.0435(11) 0.0067(9) 0.0033(9) -0.0067(8)
C16 0.0829(18) 0.0767(16) 0.0576(16) -0.0123(13) -0.0097(13) -0.0109(14)
C17 0.0585(15) 0.0876(18) 0.0580(15) 0.0064(14) -0.0150(12) -0.0070(13)
N1 0.0363(8) 0.0421(9) 0.0427(9) 0.0027(7) 0.0039(7) 0.0025(7)
N2 0.0368(9) 0.0597(11) 0.0546(11) 0.0112(9) 0.0011(8) 0.0064(8)
N3 0.0393(9) 0.0423(9) 0.0477(10) 0.0044(7) 0.0091(7) 0.0038(7)
F1 0.0627(8) 0.0919(11) 0.0769(10) 0.0359(8) -0.0138(8) -0.0021(8)
F2 0.1657(17) 0.0724(10) 0.0453(8) 0.0020(7) 0.0267(10) 0.0211(11)
F3 0.0682(9) 0.0557(8) 0.0788(10) 0.0125(7) -0.0013(7) -0.0145(7)
S1 0.0605(4) 0.0446(3) 0.0677(4) 0.0181(3) 0.0245(3) 0.0150(2)

loop_
_atom_type_symbol
_atom_type_description
_atom_type_scat_dispersion_real
_atom_type_scat_dispersion_imag
_atom_type_scat_source
C C 0.0033 0.0016 'International Tables Vol C Tables 4.2.6.8 and 6.1.1.4'
H H 0.0000 0.0000 'International Tables Vol C Tables 4.2.6.8 and 6.1.1.4'
N N 0.0061 0.0033 'International Tables Vol C Tables 4.2.6.8 and 6.1.1.4'
F F 0.0171 0.0103 'International Tables Vol C Tables 4.2.6.8 and 6.1.1.4'
S S 0.1246 0.1234 'International Tables Vol C Tables 4.2.6.8 and 6.1.1.4'

loop_
_geom_angle_atom_site_label_1
_geom_angle_atom_site_label_2
_geom_angle_atom_site_label_3
_geom_angle
F2 C1 F3 105.56(19)
F2 C1 F1 106.90(19)
F3 C1 F1 104.80(17)
F2 C1 C2 113.00(18)
F3 C1 C2 112.84(18)
F1 C1 C2 113.06(18)
C3 C2 C7 119.93(19)
C3 C2 C1 120.98(18)
C7 C2 C1 119.09(18)
C2 C3 C4 120.44(19)
C2 C3 H3 119.8
C4 C3 H3 119.8
C5 C4 C3 119.19(18)
C5 C4 H4 120.4
C3 C4 H4 120.4
C4 C5 C6 121.15(19)
C4 C5 N1 119.18(17)
C6 C5 N1 119.67(17)
C5 C6 C7 119.06(19)
C5 C6 H6 120.5
C7 C6 H6 120.5
C2 C7 C6 120.23(19)
C2 C7 H7 119.9
C6 C7 H7 119.9
N2 C8 C9 109.46(18)
N2 C8 H8 125.3
C9 C8 H8 125.3
N3 C9 C8 108.62(17)
N3 C9 S1 124.55(15)
C8 C9 S1 126.69(16)
C15 C10 C11 121.38(18)
C15 C10 S1 118.87(15)
C11 C10 S1 119.59(16)
C12 C11 C10 117.7(2)
C12 C11 C16 119.9(2)
C10 C11 C16 122.4(2)
C13 C12 C11 121.6(2)
C13 C12 H12 119.2
C11 C12 H12 119.2
C12 C13 C14 119.8(2)
C12 C13 H13 120.1
C14 C13 H13 120.1
C13 C14 C15 121.5(2)
C13 C14 H14 119.2
C15 C14 H14 119.2
C14 C15 C10 117.90(19)
C14 C15 C17 119.6(2)
C10 C15 C17 122.5(2)
C11 C16 H16A 109.5
C11 C16 H16B 109.5
H16A C16 H16B 109.5
C11 C16 H16C 109.5
H16A C16 H16C 109.5
H16B C16 H16C 109.5
C15 C17 H17A 109.5
C15 C17 H17B 109.5
H17A C17 H17B 109.5
C15 C17 H17C 109.5
H17A C17 H17C 109.5
H17B C17 H17C 109.5
N2 N1 N3 115.44(16)
N2 N1 C5 122.85(15)
N3 N1 C5 121.66(15)
C8 N2 N1 103.33(16)
C9 N3 N1 103.14(15)
C9 S1 C10 102.69(9)

loop_
_geom_bond_atom_site_label_1
_geom_bond_atom_site_label_2
_geom_bond_distance
C1 F2 1.320(3)
C1 F3 1.332(2)
C1 F1 1.337(2)
C1 C2 1.491(3)
C2 C3 1.381(3)
C2 C7 1.384(3)
C3 C4 1.383(3)
C3 H3 0.9300
C4 C5 1.381(3)
C4 H4 0.9300
C5 C6 1.384(3)
C5 N1 1.420(2)
C6 C7 1.387(3)
C6 H6 0.9300
C7 H7 0.9300
C8 N2 1.323(3)
C8 C9 1.395(3)
C8 H8 0.9300
C9 N3 1.331(2)
C9 S1 1.753(2)
C10 C15 1.399(3)
C10 C11 1.401(3)
C10 S1 1.787(2)
C11 C12 1.386(3)
C11 C16 1.497(3)
C12 C13 1.369(3)
C12 H12 0.9300
C13 C14 1.370(3)
C13 H13 0.9300
C14 C15 1.385(3)
C14 H14 0.9300
C15 C17 1.503(3)
C16 H16A 0.9600
C16 H16B 0.9600
C16 H16C 0.9600
C17 H17A 0.9600
C17 H17B 0.9600
C17 H17C 0.9600
N1 N2 1.331(2)
N1 N3 1.343(2)

loop_
_geom_torsion_atom_site_label_1
_geom_torsion_atom_site_label_2
_geom_torsion_atom_site_label_3
_geom_torsion_atom_site_label_4
_geom_torsion
F2 C1 C2 C3 -123.7(2)
F3 C1 C2 C3 116.7(2)
F1 C1 C2 C3 -2.1(3)
F2 C1 C2 C7 55.8(3)
F3 C1 C2 C7 -63.9(3)
F1 C1 C2 C7 177.40(19)
C7 C2 C3 C4 0.1(3)
C1 C2 C3 C4 179.52(18)
C2 C3 C4 C5 0.4(3)
C3 C4 C5 C6 -0.7(3)
C3 C4 C5 N1 -179.86(17)
C4 C5 C6 C7 0.4(3)
N1 C5 C6 C7 179.61(19)
C3 C2 C7 C6 -0.3(3)
C1 C2 C7 C6 -179.77(19)
C5 C6 C7 C2 0.1(3)
N2 C8 C9 N3 -0.5(3)
N2 C8 C9 S1 175.37(16)
C15 C10 C11 C12 0.6(3)
S1 C10 C11 C12 175.94(15)
C15 C10 C11 C16 -179.9(2)
S1 C10 C11 C16 -4.6(3)
C10 C11 C12 C13 -0.2(3)
C16 C11 C12 C13 -179.7(2)
C11 C12 C13 C14 0.1(3)
C12 C13 C14 C15 -0.4(3)
C13 C14 C15 C10 0.7(3)
C13 C14 C15 C17 -179.3(2)
C11 C10 C15 C14 -0.8(3)
S1 C10 C15 C14 -176.19(15)
C11 C10 C15 C17 179.2(2)
S1 C10 C15 C17 3.8(3)
C4 C5 N1 N2 174.14(18)
C6 C5 N1 N2 -5.1(3)
C4 C5 N1 N3 -3.3(3)
C6 C5 N1 N3 177.52(19)
C9 C8 N2 N1 1.0(2)
N3 N1 N2 C8 -1.2(2)
C5 N1 N2 C8 -178.72(18)
C8 C9 N3 N1 -0.2(2)
S1 C9 N3 N1 -176.18(14)
N2 N1 N3 C9 0.9(2)
C5 N1 N3 C9 178.45(16)
N3 C9 S1 C10 -33.0(2)
C8 C9 S1 C10 151.76(19)
C15 C10 S1 C9 -97.07(16)
C11 C10 S1 C9 87.45(17)
